data_4330902
loop_
_publ_author_name
'Wenlong Yin'
'Wendong Wang'
'Lei Bai'
'Kai Feng'
'Youguo Shi'
'Wenyu Hao'
'Jiyong Yao'
'Yicheng Wu'

_publ_contact_author_address
;
Center for Crystal Research and Development, 
Technical Institute of Physics and Chemistry, Chinese Academy of Sciences, 
Beijing 100190, P.R. China
;
_publ_contact_author_email jyao@mail.ipc.ac.cn
_publ_contact_author_name 'Jiyong Yao'
_publ_section_title
;
 Syntheses, Structures, Physical Properties, and Electronic Structures of
 Ba2MLnTe5 (M = Ga and Ln = Sm, Gd, Dy, Er, Y; M = In and Ln = Ce, Nd, Sm,
 Gd, Dy, Er, Y)
;
_journal_name_full 'Inorganic Chemistry'
_journal_page_first 11736
_journal_page_last 11744
_journal_paper_doi 10.1021/ic301655e
_journal_volume 51
_journal_year 2012
_chemical_formula_sum 'Ba2 In Sm Te5'
_chemical_formula_weight 1177.85
_space_group_IT_number 36
_symmetry_cell_setting orthorhombic
_symmetry_space_group_name_Hall 'C 2c -2'
_symmetry_space_group_name_H-M 'C m c 21'
_atom_sites_solution_primary direct
_atom_sites_solution_secondary difmap
_audit_creation_method SHELXL-97
_audit_update_record
;
2012-07-24 # Formatted by publCIF
;
_cell_angle_alpha 90.00
_cell_angle_beta 90.00
_cell_angle_gamma 90.00
_cell_formula_units_Z 4
_cell_length_a 4.5349(9)
_cell_length_b 20.151(4)
_cell_length_c 14.086(3)
_cell_measurement_reflns_used 2691
_cell_measurement_temperature 153(2)
_cell_measurement_theta_max 30.0186
_cell_measurement_theta_min 2.0213
_cell_volume 1287.2(5)
_computing_cell_refinement 'CrystalClear (Rigaku Inc., 2008)'
_computing_data_collection 'CrystalClear (Rigaku Inc., 2008)'
_computing_data_reduction 'CrystalClear (Rigaku Inc., 2008)'
_computing_molecular_graphics 'SHELXL-97 (Sheldrick, 1997)'
_computing_publication_material Diamond
_computing_structure_refinement 'SHELXL-97 (Sheldrick, 1997)'
_computing_structure_solution 'SHELXS-97 (Sheldrick, 1990)'
_diffrn_ambient_temperature 153(2)
_diffrn_detector_area_resol_mean 28.5714
_diffrn_measured_fraction_theta_full 0.986
_diffrn_measured_fraction_theta_max 0.986
_diffrn_measurement_device_type 'Rigaku AFC10 diffractometer'
_diffrn_measurement_method dtprofit.ref
_diffrn_radiation_monochromator 'Graphite Monochromator'
_diffrn_radiation_source 'Rotating Anode'
_diffrn_radiation_type MoK\a
_diffrn_radiation_wavelength 0.71073
_diffrn_reflns_av_R_equivalents 0.0523
_diffrn_reflns_av_sigmaI/netI 0.0724
_diffrn_reflns_limit_h_max 6
_diffrn_reflns_limit_h_min -6
_diffrn_reflns_limit_k_max 28
_diffrn_reflns_limit_k_min -24
_diffrn_reflns_limit_l_max 19
_diffrn_reflns_limit_l_min -19
_diffrn_reflns_number 4750
_diffrn_reflns_theta_full 30.08
_diffrn_reflns_theta_max 30.08
_diffrn_reflns_theta_min 2.89
_exptl_absorpt_coefficient_mu 23.345
_exptl_absorpt_correction_T_max 0.226
_exptl_absorpt_correction_T_min 0.080
_exptl_absorpt_correction_type numerical
_exptl_absorpt_process_details 'face indexed'
_exptl_crystal_colour Black
_exptl_crystal_density_diffrn 6.078
_exptl_crystal_description Prism
_exptl_crystal_F_000 1932
_exptl_crystal_size_max 0.3600
_exptl_crystal_size_mid 0.0900
_exptl_crystal_size_min 0.0600
_refine_diff_density_max 1.736
_refine_diff_density_min -2.008
_refine_diff_density_rms 0.437
_refine_ls_abs_structure_details 'Flack H D (1983), Acta Cryst. A39, 876-881'
_refine_ls_abs_structure_Flack -0.02(3)
_refine_ls_extinction_coef 0.00102(3)
_refine_ls_extinction_expression Fc^*^=kFc[1+0.001xFc^2^\l^3^/sin(2\q)]^-1/4^
_refine_ls_extinction_method SHELXL
_refine_ls_goodness_of_fit_ref 0.876
_refine_ls_matrix_type full
_refine_ls_number_parameters 56
_refine_ls_number_reflns 2014
_refine_ls_number_restraints 1
_refine_ls_restrained_S_all 0.876
_refine_ls_R_factor_all 0.0319
_refine_ls_R_factor_gt 0.0302
_refine_ls_shift/su_max 0.001
_refine_ls_shift/su_mean 0.000
_refine_ls_structure_factor_coef Fsqd
_refine_ls_weighting_details 'calc w=1/[\s^2^(Fo^2^)+(0.0200P)^2^+0.0000P] where P=(Fo^2^+2Fc^2^)/3'
_refine_ls_weighting_scheme calc
_refine_ls_wR_factor_gt 0.0618
_refine_ls_wR_factor_ref 0.0624
_reflns_number_gt 1910
_reflns_number_total 2014
_reflns_threshold_expression >2sigma(I)
_cod_data_source_file ic301655e_si_002_09.cif
_cod_data_source_block Ba2InSmTe5
_cod_original_cell_volume 1287.3(4)
_cod_database_code 4330902

loop_
_symmetry_equiv_pos_as_xyz
'x, y, z'
'-x, -y, z+1/2'
'x, -y, z+1/2'
'-x, y, z'
'x+1/2, y+1/2, z'
'-x+1/2, -y+1/2, z+1/2'
'x+1/2, -y+1/2, z+1/2'
'-x+1/2, y+1/2, z'

loop_
_atom_site_label
_atom_site_type_symbol
_atom_site_fract_x
_atom_site_fract_y
_atom_site_fract_z
_atom_site_U_iso_or_equiv
_atom_site_adp_type
_atom_site_occupancy
_atom_site_symmetry_multiplicity
_atom_site_calc_flag
_atom_site_refinement_flags
Ba1 Ba 0.0000 0.12927(4) 0.31646(6) 0.00677(17) Uani 1 2 d S
Ba2 Ba 0.0000 0.11844(4) 0.68218(5) 0.00665(17) Uani 1 2 d S
In In 0.0000 0.44399(5) 0.43471(7) 0.0078(2) Uani 1 2 d S
Sm Sm 0.0000 0.20893(4) 0.01763(5) 0.00715(15) Uani 1 2 d S
Te1 Te 0.0000 0.35842(4) 0.00128(6) 0.00677(18) Uani 1 2 d S
Te2 Te 0.0000 0.29244(5) 0.66439(6) 0.00619(18) Uani 1 2 d S
Te3 Te 0.0000 0.31074(5) 0.36165(6) 0.00700(19) Uani 1 2 d S
Te4 Te 0.0000 0.50403(5) 0.26229(7) 0.00690(17) Uani 1 2 d S
Te5 Te 0.0000 0.04762(5) 0.05123(7) 0.00657(18) Uani 1 2 d S

loop_
_atom_site_aniso_label
_atom_site_aniso_U_11
_atom_site_aniso_U_22
_atom_site_aniso_U_33
_atom_site_aniso_U_23
_atom_site_aniso_U_13
_atom_site_aniso_U_12
Ba1 0.0059(4) 0.0062(4) 0.0083(4) 0.0000(3) 0.000 0.000
Ba2 0.0065(4) 0.0055(4) 0.0079(4) 0.0013(3) 0.000 0.000
In 0.0077(5) 0.0084(5) 0.0074(4) 0.0009(3) 0.000 0.000
Sm 0.0075(3) 0.0058(4) 0.0082(3) 0.0007(2) 0.000 0.000
Te1 0.0074(4) 0.0053(4) 0.0076(4) 0.0006(4) 0.000 0.000
Te2 0.0059(4) 0.0057(4) 0.0070(4) -0.0010(3) 0.000 0.000
Te3 0.0090(5) 0.0053(4) 0.0067(4) -0.0002(3) 0.000 0.000
Te4 0.0087(4) 0.0039(4) 0.0080(4) 0.0004(3) 0.000 0.000
Te5 0.0068(4) 0.0060(5) 0.0069(4) 0.0015(3) 0.000 0.000

loop_
_atom_type_symbol
_atom_type_description
_atom_type_scat_dispersion_real
_atom_type_scat_dispersion_imag
_atom_type_scat_source
In In -0.7276 1.3100 'International Tables Vol C Tables 4.2.6.8 and 6.1.1.4'
Te Te -0.5308 1.6751 'International Tables Vol C Tables 4.2.6.8 and 6.1.1.4'
Ba Ba -0.3244 2.2819 'International Tables Vol C Tables 4.2.6.8 and 6.1.1.4'
Sm Sm -0.1638 3.4418 'International Tables Vol C Tables 4.2.6.8 and 6.1.1.4'

loop_
_geom_angle_atom_site_label_1
_geom_angle_atom_site_label_2
_geom_angle_atom_site_label_3
_geom_angle
_geom_angle_site_symmetry_1
_geom_angle_site_symmetry_3
Te1 Ba1 Te1 81.85(3) 6 6_455
Te1 Ba1 Te4 130.11(3) 6 5_445
Te1 Ba1 Te4 77.87(2) 6_455 5_445
Te1 Ba1 Te4 77.87(2) 6 5_545
Te1 Ba1 Te4 130.11(3) 6_455 5_545
Te4 Ba1 Te4 81.39(3) 5_445 5_545
Te1 Ba1 Te2 148.60(3) 6 6_454
Te1 Ba1 Te2 90.21(2) 6_455 6_454
Te4 Ba1 Te2 76.71(2) 5_445 6_454
Te4 Ba1 Te2 128.02(3) 5_545 6_454
Te1 Ba1 Te2 90.21(2) 6 6_554
Te1 Ba1 Te2 148.60(3) 6_455 6_554
Te4 Ba1 Te2 128.02(3) 5_445 6_554
Te4 Ba1 Te2 76.71(2) 5_545 6_554
Te2 Ba1 Te2 80.88(3) 6_454 6_554
Te1 Ba1 Te3 78.49(2) 6 .
Te1 Ba1 Te3 78.49(2) 6_455 .
Te4 Ba1 Te3 138.817(16) 5_445 .
Te4 Ba1 Te3 138.817(17) 5_545 .
Te2 Ba1 Te3 70.15(2) 6_454 .
Te2 Ba1 Te3 70.15(2) 6_554 .
Te1 Ba1 Ba1 130.927(15) 6 1_455
Te1 Ba1 Ba1 49.074(15) 6_455 1_455
Te4 Ba1 Ba1 49.304(16) 5_445 1_455
Te4 Ba1 Ba1 130.695(16) 5_545 1_455
Te2 Ba1 Ba1 49.560(15) 6_454 1_455
Te2 Ba1 Ba1 130.440(15) 6_554 1_455
Te3 Ba1 Ba1 90.0 . 1_455
Te1 Ba1 Ba1 49.074(15) 6 1_655
Te1 Ba1 Ba1 130.927(15) 6_455 1_655
Te4 Ba1 Ba1 130.695(15) 5_445 1_655
Te4 Ba1 Ba1 49.304(16) 5_545 1_655
Te2 Ba1 Ba1 130.440(15) 6_454 1_655
Te2 Ba1 Ba1 49.560(15) 6_554 1_655
Te3 Ba1 Ba1 90.0 . 1_655
Ba1 Ba1 Ba1 180.0 1_455 1_655
Te1 Ba2 Te1 82.39(3) 6_455 6
Te1 Ba2 Te2 79.17(2) 6_455 .
Te1 Ba2 Te2 79.17(2) 6 .
Te1 Ba2 Te4 84.74(2) 6_455 6_455
Te1 Ba2 Te4 138.85(3) 6 6_455
Te2 Ba2 Te4 135.96(2) . 6_455
Te1 Ba2 Te4 138.85(3) 6_455 6
Te1 Ba2 Te4 84.74(2) 6 6
Te2 Ba2 Te4 135.96(2) . 6
Te4 Ba2 Te4 79.76(3) 6_455 6
Te1 Ba2 Te3 149.42(3) 6_455 6
Te1 Ba2 Te3 92.87(2) 6 6
Te2 Ba2 Te3 70.28(2) . 6
Te4 Ba2 Te3 116.49(3) 6_455 6
Te4 Ba2 Te3 69.92(2) 6 6
Te1 Ba2 Te3 92.87(2) 6_455 6_455
Te1 Ba2 Te3 149.42(3) 6 6_455
Te2 Ba2 Te3 70.28(2) . 6_455
Te4 Ba2 Te3 69.92(2) 6_455 6_455
Te4 Ba2 Te3 116.49(3) 6 6_455
Te3 Ba2 Te3 75.98(3) 6 6_455
Te1 Ba2 Te5 76.19(2) 6_455 2
Te1 Ba2 Te5 76.19(2) 6 2
Te2 Ba2 Te5 147.05(3) . 2
Te4 Ba2 Te5 62.80(2) 6_455 2
Te4 Ba2 Te5 62.80(2) 6 2
Te3 Ba2 Te5 132.11(2) 6 2
Te3 Ba2 Te5 132.11(2) 6_455 2
Te1 Ba2 Ba2 131.194(15) 6_455 1_655
Te1 Ba2 Ba2 48.806(15) 6 1_655
Te2 Ba2 Ba2 90.0 . 1_655
Te4 Ba2 Ba2 129.879(15) 6_455 1_655
Te4 Ba2 Ba2 50.119(15) 6 1_655
Te3 Ba2 Ba2 52.009(13) 6 1_655
Te3 Ba2 Ba2 127.992(13) 6_455 1_655
Te5 Ba2 Ba2 90.0 2 1_655
Te1 Ba2 Ba2 48.806(15) 6_455 1_455
Te1 Ba2 Ba2 131.194(15) 6 1_455
Te2 Ba2 Ba2 90.0 . 1_455
Te4 Ba2 Ba2 50.119(15) 6_455 1_455
Te4 Ba2 Ba2 129.879(15) 6 1_455
Te3 Ba2 Ba2 127.992(13) 6 1_455
Te3 Ba2 Ba2 52.009(13) 6_455 1_455
Te5 Ba2 Ba2 90.0 2 1_455
Ba2 Ba2 Ba2 180.0 1_655 1_455
Te4 In Te5 119.80(3) . 6
Te4 In Te5 119.80(3) . 6_455
Te5 In Te5 107.91(4) 6 6_455
Te4 In Te3 95.51(4) . .
Te5 In Te3 105.41(3) 6 .
Te5 In Te3 105.41(3) 6_455 .
Te1 Sm Te2 93.46(3) . 6_554
Te1 Sm Te2 93.46(3) . 6_454
Te2 Sm Te2 95.28(3) 6_554 6_454
Te1 Sm Te3 94.10(3) . 6_454
Te2 Sm Te3 172.14(3) 6_554 6_454
Te2 Sm Te3 86.42(2) 6_454 6_454
Te1 Sm Te3 94.10(3) . 6_554
Te2 Sm Te3 86.42(2) 6_554 6_554
Te2 Sm Te3 172.14(3) 6_454 6_554
Te3 Sm Te3 90.89(3) 6_454 6_554
Te1 Sm Te5 176.09(4) . .
Te2 Sm Te5 83.92(3) 6_554 .
Te2 Sm Te5 83.92(3) 6_454 .
Te3 Sm Te5 88.64(3) 6_454 .
Te3 Sm Te5 88.64(3) 6_554 .
Sm Te1 Ba2 94.51(3) . 6_554
Sm Te1 Ba2 94.51(3) . 6_454
Ba2 Te1 Ba2 82.39(3) 6_554 6_454
Sm Te1 Ba1 97.40(3) . 6_454
Ba2 Te1 Ba1 168.09(3) 6_554 6_454
Ba2 Te1 Ba1 96.64(2) 6_454 6_454
Sm Te1 Ba1 97.40(3) . 6_554
Ba2 Te1 Ba1 96.64(2) 6_554 6_554
Ba2 Te1 Ba1 168.09(3) 6_454 6_554
Ba1 Te1 Ba1 81.85(3) 6_454 6_554
Sm Te2 Sm 95.28(3) 6_455 6
Sm Te2 Ba1 153.67(4) 6_455 6
Sm Te2 Ba1 86.42(2) 6 6
Sm Te2 Ba1 86.42(2) 6_455 6_455
Sm Te2 Ba1 153.67(4) 6 6_455
Ba1 Te2 Ba1 80.88(3) 6 6_455
Sm Te2 Ba2 92.24(3) 6_455 .
Sm Te2 Ba2 92.24(3) 6 .
Ba1 Te2 Ba2 113.98(3) 6 .
Ba1 Te2 Ba2 113.98(3) 6_455 .
In Te3 Sm 82.48(3) . 6
In Te3 Sm 82.48(3) . 6_455
Sm Te3 Sm 90.88(3) 6 6_455
In Te3 Ba2 83.33(3) . 6_454
Sm Te3 Ba2 163.89(4) 6 6_454
Sm Te3 Ba2 94.79(2) 6_455 6_454
In Te3 Ba2 83.33(3) . 6_554
Sm Te3 Ba2 94.79(2) 6 6_554
Sm Te3 Ba2 163.89(4) 6_455 6_554
Ba2 Te3 Ba2 75.98(3) 6_454 6_554
In Te3 Ba1 168.90(4) . .
Sm Te3 Ba1 89.75(3) 6 .
Sm Te3 Ba1 89.75(3) 6_455 .
Ba2 Te3 Ba1 105.31(3) 6_454 .
Ba2 Te3 Ba1 105.31(3) 6_554 .
In Te4 Ba1 97.31(3) . 5
In Te4 Ba1 97.31(3) . 5_455
Ba1 Te4 Ba1 81.39(3) 5 5_455
In Te4 Ba2 88.54(3) . 6_454
Ba1 Te4 Ba2 174.04(4) 5 6_454
Ba1 Te4 Ba2 99.116(19) 5_455 6_454
In Te4 Ba2 88.54(3) . 6_554
Ba1 Te4 Ba2 99.116(19) 5 6_554
Ba1 Te4 Ba2 174.04(4) 5_455 6_554
Ba2 Te4 Ba2 79.76(3) 6_454 6_554
In Te5 In 107.91(4) 6_454 6_554
In Te5 Sm 81.72(3) 6_454 .
In Te5 Sm 81.72(3) 6_554 .
In Te5 Ba2 109.59(3) 6_454 2_554
In Te5 Ba2 109.59(3) 6_554 2_554
Sm Te5 Ba2 159.42(4) . 2_554

loop_
_geom_bond_atom_site_label_1
_geom_bond_atom_site_label_2
_geom_bond_distance
_geom_bond_site_symmetry_2
Ba1 Te1 3.4613(10) 6
Ba1 Te1 3.4613(10) 6_455
Ba1 Te4 3.4775(11) 5_445
Ba1 Te4 3.4775(11) 5_545
Ba1 Te2 3.4956(10) 6_454
Ba1 Te2 3.4956(10) 6_554
Ba1 Te3 3.7118(15) .
Ba1 Ba1 4.5349(9) 1_455
Ba1 Ba1 4.5349(9) 1_655
Ba2 Te1 3.4428(10) 6_455
Ba2 Te1 3.4428(10) 6
Ba2 Te2 3.5152(14) .
Ba2 Te4 3.5364(11) 6_455
Ba2 Te4 3.5364(11) 6
Ba2 Te3 3.6836(10) 6
Ba2 Te3 3.6836(10) 6_455
Ba2 Te5 3.8211(14) 2
Ba2 Ba2 4.5349(9) 1_655
Ba2 Ba2 4.5349(9) 1_455
In Te4 2.7136(14) .
In Te5 2.8042(8) 6
In Te5 2.8042(8) 6_455
In Te3 2.8757(15) .
Sm Te1 3.0213(13) .
Sm Te2 3.0685(8) 6_554
Sm Te2 3.0685(8) 6_454
Sm Te3 3.1822(9) 6_454
Sm Te3 3.1822(9) 6_554
Sm Te5 3.2849(14) .
Te1 Ba2 3.4428(10) 6_554
Te1 Ba2 3.4428(10) 6_454
Te1 Ba1 3.4613(10) 6_454
Te1 Ba1 3.4613(10) 6_554
Te2 Sm 3.0685(8) 6_455
Te2 Sm 3.0685(8) 6
Te2 Ba1 3.4956(10) 6
Te2 Ba1 3.4956(10) 6_455
Te3 Sm 3.1822(9) 6
Te3 Sm 3.1822(9) 6_455
Te3 Ba2 3.6836(10) 6_454
Te3 Ba2 3.6836(10) 6_554
Te4 Ba1 3.4775(11) 5
Te4 Ba1 3.4775(11) 5_455
Te4 Ba2 3.5363(11) 6_454
Te4 Ba2 3.5363(11) 6_554
Te5 In 2.8043(8) 6_454
Te5 In 2.8043(8) 6_554
Te5 Ba2 3.8210(14) 2_554
